data_4071891
loop_
_publ_author_name
'Liu, Dongmei'
'Wang, Yaorong'
'Chan, Hoi-Shan'
'Tang, Yong'
'Xie, Zuowei'

_publ_section_title
;
 Synthesis, Structure, and Reactivity of Group 4 Metallacarboranes Bearing
 the Ligand [Me2C(C9H6)(C2B9H10)]3&#x2212;
;
_journal_issue 20
_journal_name_full Organometallics
_journal_page_first 5295
_journal_paper_doi 10.1021/om800452f
_journal_volume 27
_journal_year 2008
_chemical_formula_sum 'C33 H59 B9 Cl Na O6 Zr'
_chemical_formula_weight 798.75
_chemical_name_systematic
; 
 ? 
;
_space_group_IT_number 2
_symmetry_cell_setting triclinic
_symmetry_space_group_name_Hall '-P 1'
_symmetry_space_group_name_H-M 'P -1'
_atom_sites_solution_hydrogens geom
_atom_sites_solution_primary direct
_atom_sites_solution_secondary difmap
_audit_creation_method SHELXL-97
_cell_angle_alpha 78.22(3)
_cell_angle_beta 83.36(3)
_cell_angle_gamma 84.01(3)
_cell_formula_units_Z 2
_cell_length_a 12.265(3)
_cell_length_b 13.110(3)
_cell_length_c 13.761(3)
_cell_measurement_temperature 293(2)
_cell_volume 2144.1(9)
_computing_cell_refinement 'Bruker FRAMBO'
_computing_data_collection 'Bruker FRAMBO'
_computing_data_reduction 'Bruker SHELXTL'
_computing_molecular_graphics 'Bruker SHELXTL'
_computing_publication_material 'Bruker SHELXTL'
_computing_structure_refinement 'SHELXL-97 (Sheldrick, 1997)'
_computing_structure_solution 'SHELXS-97 (Sheldrick, 1990)'
_diffrn_ambient_temperature 293(2)
_diffrn_measured_fraction_theta_full 0.689
_diffrn_measured_fraction_theta_max 0.689
_diffrn_measurement_device_type 'multiwire proportional'
_diffrn_measurement_method 'phi and omega scans'
_diffrn_radiation_monochromator graphite
_diffrn_radiation_source 'fine-focus sealed tube'
_diffrn_radiation_type MoK\a
_diffrn_radiation_wavelength 0.71073
_diffrn_reflns_av_R_equivalents 0.0000
_diffrn_reflns_av_sigmaI/netI 0.0804
_diffrn_reflns_limit_h_max 14
_diffrn_reflns_limit_h_min -14
_diffrn_reflns_limit_k_max 0
_diffrn_reflns_limit_k_min -16
_diffrn_reflns_limit_l_max 15
_diffrn_reflns_limit_l_min -16
_diffrn_reflns_number 5695
_diffrn_reflns_theta_full 25.84
_diffrn_reflns_theta_max 25.84
_diffrn_reflns_theta_min 1.52
_exptl_absorpt_coefficient_mu 0.367
_exptl_absorpt_correction_T_max 1.0000
_exptl_absorpt_correction_T_min 0.9182
_exptl_absorpt_correction_type sadabs
_exptl_crystal_colour orange
_exptl_crystal_density_diffrn 1.237
_exptl_crystal_density_method 'not measured'
_exptl_crystal_description block
_exptl_crystal_F_000 836
_exptl_crystal_size_max 0.20
_exptl_crystal_size_mid 0.20
_exptl_crystal_size_min 0.20
_refine_diff_density_max 0.277
_refine_diff_density_min -0.484
_refine_diff_density_rms 0.059
_refine_ls_extinction_method none
_refine_ls_goodness_of_fit_ref 1.050
_refine_ls_hydrogen_treatment riding
_refine_ls_matrix_type full
_refine_ls_number_parameters 460
_refine_ls_number_reflns 5695
_refine_ls_number_restraints 0
_refine_ls_restrained_S_all 1.050
_refine_ls_R_factor_all 0.0825
_refine_ls_R_factor_gt 0.0627
_refine_ls_shift/su_max 0.001
_refine_ls_shift/su_mean 0.000
_refine_ls_structure_factor_coef Fsqd
_refine_ls_weighting_details 'calc w=1/[\s^2^(Fo^2^)+(0.0919P)^2^+0.0000P] where P=(Fo^2^+2Fc^2^)/3'
_refine_ls_weighting_scheme calc
_refine_ls_wR_factor_gt 0.1538
_refine_ls_wR_factor_ref 0.1663
_reflns_number_gt 4619
_reflns_number_total 5695
_reflns_threshold_expression >2sigma(I)
_cod_data_source_file om800452f_si_001.cif
_cod_data_source_block 6
_cod_original_cell_volume 2144.1(7)
_cod_original_sg_symbol_H-M P(-1)
_cod_database_code 4071891

loop_
_symmetry_equiv_pos_as_xyz
'x, y, z'
'-x, -y, -z'

loop_
_atom_site_label
_atom_site_type_symbol
_atom_site_fract_x
_atom_site_fract_y
_atom_site_fract_z
_atom_site_U_iso_or_equiv
_atom_site_adp_type
_atom_site_occupancy
_atom_site_symmetry_multiplicity
_atom_site_calc_flag
_atom_site_refinement_flags
Zr1 Zr 0.41792(4) 1.16125(4) 1.31629(4) 0.0573(2) Uani 1 1 d .
Cl1 Cl 0.43746(14) 0.97834(12) 1.29901(13) 0.0865(5) Uani 1 1 d .
Na1 Na 0.9646(2) 1.2465(2) 0.8195(2) 0.1029(9) Uani 1 1 d .
C1 C 0.5157(4) 1.2993(4) 1.3864(4) 0.0606(13) Uani 1 1 d .
B5 B 0.5070(5) 1.3282(5) 1.2615(5) 0.0650(16) Uani 1 1 d .
H5 H 0.4364 1.3760 1.2285 0.078 Uiso 1 1 calc R
C3 C 0.4138(5) 1.3232(4) 1.4637(4) 0.0659(14) Uani 1 1 d .
C4 C 0.4414(6) 1.3041(5) 1.5738(4) 0.0824(18) Uani 1 1 d .
H4A H 0.3766 1.3209 1.6156 0.124 Uiso 1 1 calc R
H4B H 0.4980 1.3477 1.5789 0.124 Uiso 1 1 calc R
H4C H 0.4668 1.2320 1.5948 0.124 Uiso 1 1 calc R
C5 C 0.3659(5) 1.4359(5) 1.4369(5) 0.0822(18) Uani 1 1 d .
H5A H 0.3052 1.4485 1.4848 0.123 Uiso 1 1 calc R
H5B H 0.3407 1.4483 1.3717 0.123 Uiso 1 1 calc R
H5C H 0.4216 1.4821 1.4372 0.123 Uiso 1 1 calc R
C6 C 0.3319(4) 1.2454(4) 1.4555(4) 0.0586(13) Uani 1 1 d .
C7 C 0.2362(4) 1.2561(5) 1.3999(4) 0.0634(14) Uani 1 1 d .
C8 C 0.1715(5) 1.3443(5) 1.3487(5) 0.0754(16) Uani 1 1 d .
H8A H 0.1922 1.4117 1.3431 0.090 Uiso 1 1 calc R
C9 C 0.0791(5) 1.3282(6) 1.3082(5) 0.0872(19) Uani 1 1 d .
H9A H 0.0367 1.3857 1.2765 0.105 Uiso 1 1 calc R
C10 C 0.0466(5) 1.2271(7) 1.3132(5) 0.094(2) Uani 1 1 d .
H10A H -0.0159 1.2184 1.2844 0.113 Uiso 1 1 calc R
C11 C 0.1055(5) 1.1443(6) 1.3592(5) 0.0838(18) Uani 1 1 d .
H11A H 0.0843 1.0776 1.3618 0.101 Uiso 1 1 calc R
C12 C 0.2014(5) 1.1563(5) 1.4048(4) 0.0699(15) Uani 1 1 d .
C13 C 0.2737(5) 1.0821(5) 1.4627(4) 0.0723(15) Uani 1 1 d .
H13A H 0.2634 1.0076 1.4857 0.087 Uiso 1 1 calc R
C14 C 0.3487(5) 1.1375(5) 1.4963(4) 0.0664(14) Uani 1 1 d .
H14A H 0.3940 1.1083 1.5511 0.080 Uiso 1 1 calc R
C21 C 0.3185(5) 1.2100(5) 1.1790(4) 0.0748(16) Uani 1 1 d .
H21A H 0.2645 1.1593 1.1863 0.090 Uiso 1 1 calc R
H21B H 0.2775 1.2761 1.1853 0.090 Uiso 1 1 calc R
C22 C 0.3701(5) 1.2231(6) 1.0723(5) 0.0788(17) Uani 1 1 d .
C23 C 0.3907(6) 1.3211(6) 1.0141(6) 0.100(2) Uani 1 1 d .
H23A H 0.3760 1.3801 1.0428 0.120 Uiso 1 1 calc R
C24 C 0.4329(7) 1.3325(9) 0.9143(7) 0.121(3) Uani 1 1 d .
H24A H 0.4445 1.3987 0.8770 0.145 Uiso 1 1 calc R
C25 C 0.4573(7) 1.2457(12) 0.8707(7) 0.137(4) Uani 1 1 d .
H25A H 0.4855 1.2527 0.8041 0.164 Uiso 1 1 calc R
C26 C 0.4396(7) 1.1509(10) 0.9266(8) 0.126(3) Uani 1 1 d .
H26A H 0.4559 1.0921 0.8978 0.151 Uiso 1 1 calc R
C27 C 0.3980(6) 1.1385(6) 1.0250(5) 0.095(2) Uani 1 1 d .
H27A H 0.3883 1.0714 1.0612 0.114 Uiso 1 1 calc R
C31 C 1.2059(9) 1.0932(9) 0.8030(9) 0.165(4) Uani 1 1 d .
H31A H 1.2462 1.0481 0.7620 0.248 Uiso 1 1 calc R
H31B H 1.1903 1.0540 0.8693 0.248 Uiso 1 1 calc R
H31C H 1.2491 1.1495 0.8052 0.248 Uiso 1 1 calc R
C32 C 1.0956(11) 1.0878(11) 0.6870(10) 0.171(5) Uani 1 1 d .
H32A H 1.0774 1.0164 0.7125 0.206 Uiso 1 1 calc R
H32B H 1.1647 1.0858 0.6450 0.206 Uiso 1 1 calc R
C33 C 1.0047(15) 1.1474(12) 0.6249(9) 0.192(6) Uani 1 1 d .
H33A H 1.0394 1.1940 0.5685 0.230 Uiso 1 1 calc R
H33B H 0.9701 1.0970 0.5984 0.230 Uiso 1 1 calc R
C34 C 0.8313(14) 1.2457(16) 0.6272(12) 0.295(11) Uani 1 1 d .
H34A H 0.8324 1.2176 0.5679 0.442 Uiso 1 1 calc R
H34B H 0.8306 1.3205 0.6096 0.442 Uiso 1 1 calc R
H34C H 0.7666 1.2268 0.6708 0.442 Uiso 1 1 calc R
C35 C 0.8794(10) 1.0091(8) 0.9035(10) 0.181(5) Uani 1 1 d .
H35A H 0.8316 0.9649 0.9500 0.272 Uiso 1 1 calc R
H35B H 0.9547 0.9836 0.9117 0.272 Uiso 1 1 calc R
H35C H 0.8642 1.0089 0.8367 0.272 Uiso 1 1 calc R
C36 C 0.7513(9) 1.1432(9) 0.9331(9) 0.146(4) Uani 1 1 d .
H36A H 0.7159 1.0976 0.9898 0.175 Uiso 1 1 calc R
H36B H 0.7173 1.1386 0.8741 0.175 Uiso 1 1 calc R
C37 C 0.7371(8) 1.2539(10) 0.9493(8) 0.144(4) Uani 1 1 d .
H37A H 0.6594 1.2774 0.9542 0.173 Uiso 1 1 calc R
H37B H 0.7654 1.2569 1.0115 0.173 Uiso 1 1 calc R
C38 C 0.7786(12) 1.4272(9) 0.8746(11) 0.207(6) Uani 1 1 d .
H38A H 0.7027 1.4438 0.8961 0.311 Uiso 1 1 calc R
H38B H 0.7975 1.4697 0.8105 0.311 Uiso 1 1 calc R
H38C H 0.8243 1.4406 0.9220 0.311 Uiso 1 1 calc R
C39 C 1.0311(10) 1.2774(10) 1.0415(8) 0.175(5) Uani 1 1 d .
H39A H 1.0850 1.3058 1.0713 0.263 Uiso 1 1 calc R
H39B H 1.0304 1.2038 1.0682 0.263 Uiso 1 1 calc R
H39C H 0.9597 1.3116 1.0561 0.263 Uiso 1 1 calc R
C40 C 1.1169(12) 1.3821(11) 0.9040(12) 0.172(5) Uani 1 1 d .
H40A H 1.1794 1.3768 0.9426 0.207 Uiso 1 1 calc R
H40B H 1.0701 1.4444 0.9133 0.207 Uiso 1 1 calc R
C41 C 1.1559(9) 1.3886(8) 0.7957(13) 0.170(5) Uani 1 1 d .
H41A H 1.1984 1.4487 0.7720 0.204 Uiso 1 1 calc R
H41B H 1.2029 1.3263 0.7868 0.204 Uiso 1 1 calc R
C42 C 1.0865(11) 1.4171(9) 0.6326(8) 0.184(5) Uani 1 1 d .
H42A H 1.1256 1.4789 0.6120 0.276 Uiso 1 1 calc R
H42B H 1.0196 1.4267 0.6008 0.276 Uiso 1 1 calc R
H42C H 1.1316 1.3584 0.6141 0.276 Uiso 1 1 calc R
B4 B 0.5854(5) 1.2274(6) 1.2103(5) 0.0693(17) Uani 1 1 d .
H4 H 0.5724 1.2047 1.1400 0.083 Uiso 1 1 calc R
B3 B 0.6307(5) 1.1383(5) 1.3152(5) 0.0661(16) Uani 1 1 d .
H3 H 0.6451 1.0531 1.3208 0.079 Uiso 1 1 calc R
C2 C 0.5872(4) 1.1928(4) 1.4142(4) 0.0634(14) Uani 1 1 d .
H2 H 0.5692 1.1428 1.4877 0.076 Uiso 1 1 calc R
B10 B 0.5966(5) 1.3938(5) 1.3165(6) 0.0708(18) Uani 1 1 d .
H10 H 0.5825 1.4778 1.3178 0.085 Uiso 1 1 calc R
B9 B 0.6453(6) 1.3446(6) 1.2040(6) 0.0767(19) Uani 1 1 d .
H9 H 0.6637 1.3970 1.1319 0.092 Uiso 1 1 calc R
B8 B 0.7243(6) 1.2256(6) 1.2382(5) 0.0739(18) Uani 1 1 d .
H8 H 0.7945 1.1992 1.1895 0.089 Uiso 1 1 calc R
B7 B 0.7244(5) 1.1999(6) 1.3713(6) 0.0736(19) Uani 1 1 d .
H7 H 0.7939 1.1558 1.4091 0.088 Uiso 1 1 calc R
B6 B 0.6480(6) 1.3038(6) 1.4174(6) 0.078(2) Uani 1 1 d .
H6 H 0.6680 1.3283 1.4847 0.093 Uiso 1 1 calc R
B11 B 0.7323(6) 1.3294(6) 1.3026(6) 0.083(2) Uani 1 1 d .
H11 H 0.8071 1.3712 1.2944 0.099 Uiso 1 1 calc R
O1 O 1.1070(6) 1.1337(5) 0.7630(5) 0.139(2) Uani 1 1 d .
O2 O 0.9206(8) 1.2072(10) 0.6733(6) 0.224(5) Uani 1 1 d .
O3 O 0.8614(5) 1.1124(5) 0.9215(5) 0.1259(19) Uani 1 1 d .
O4 O 0.7948(5) 1.3227(6) 0.8679(5) 0.131(2) Uani 1 1 d .
O5 O 1.0580(5) 1.2937(5) 0.9359(5) 0.1240(19) Uani 1 1 d .
O6 O 1.0608(6) 1.3982(5) 0.7386(5) 0.140(2) Uani 1 1 d .

loop_
_atom_site_aniso_label
_atom_site_aniso_U_11
_atom_site_aniso_U_22
_atom_site_aniso_U_33
_atom_site_aniso_U_23
_atom_site_aniso_U_13
_atom_site_aniso_U_12
Zr1 0.0529(3) 0.0626(3) 0.0569(3) -0.0106(2) -0.0065(2) -0.0072(2)
Cl1 0.0913(11) 0.0743(10) 0.0988(12) -0.0278(9) -0.0084(9) -0.0088(8)
Na1 0.0949(19) 0.122(2) 0.095(2) -0.0313(17) -0.0014(15) -0.0120(17)
C1 0.052(3) 0.063(3) 0.067(3) -0.010(3) -0.007(3) -0.008(2)
B5 0.058(4) 0.070(4) 0.063(4) -0.005(3) -0.007(3) -0.006(3)
C3 0.070(3) 0.066(3) 0.066(4) -0.022(3) -0.004(3) -0.006(3)
C4 0.093(4) 0.094(5) 0.069(4) -0.031(3) -0.011(3) -0.014(4)
C5 0.078(4) 0.067(4) 0.103(5) -0.026(4) -0.002(4) -0.002(3)
C6 0.058(3) 0.060(3) 0.055(3) -0.009(3) 0.002(2) -0.004(2)
C7 0.055(3) 0.074(4) 0.060(3) -0.012(3) -0.001(3) -0.006(3)
C8 0.061(4) 0.079(4) 0.083(4) -0.013(3) -0.008(3) 0.006(3)
C9 0.062(4) 0.107(5) 0.091(5) -0.017(4) -0.015(3) 0.011(4)
C10 0.053(4) 0.144(7) 0.089(5) -0.030(5) -0.011(3) -0.012(4)
C11 0.066(4) 0.103(5) 0.082(5) -0.010(4) -0.006(3) -0.024(4)
C12 0.057(3) 0.084(4) 0.069(4) -0.016(3) 0.004(3) -0.014(3)
C13 0.065(4) 0.081(4) 0.070(4) -0.008(3) 0.001(3) -0.021(3)
C14 0.067(3) 0.077(4) 0.053(3) -0.009(3) -0.003(3) -0.008(3)
C21 0.067(4) 0.099(5) 0.057(3) -0.012(3) -0.010(3) -0.005(3)
C22 0.063(4) 0.105(5) 0.071(4) -0.019(4) -0.021(3) 0.000(3)
C23 0.088(5) 0.112(6) 0.089(5) 0.000(5) -0.018(4) 0.013(4)
C24 0.108(6) 0.154(8) 0.081(6) 0.013(6) -0.008(5) 0.007(6)
C25 0.090(6) 0.249(14) 0.065(6) -0.023(7) -0.006(4) 0.004(8)
C26 0.098(6) 0.194(11) 0.101(7) -0.076(7) -0.017(5) 0.015(7)
C27 0.088(5) 0.121(6) 0.084(5) -0.039(4) -0.017(4) -0.003(4)
C31 0.138(9) 0.172(10) 0.183(11) -0.042(9) -0.032(8) 0.035(8)
C32 0.160(11) 0.230(14) 0.148(11) -0.098(11) -0.008(9) -0.012(10)
C33 0.276(18) 0.217(14) 0.107(9) -0.070(9) 0.010(11) -0.093(13)
C34 0.227(17) 0.45(3) 0.228(18) -0.080(18) -0.168(16) 0.064(18)
C35 0.200(12) 0.117(8) 0.223(14) -0.046(9) 0.046(10) -0.038(8)
C36 0.121(8) 0.129(8) 0.189(11) -0.034(8) 0.006(7) -0.031(7)
C37 0.096(6) 0.207(12) 0.113(7) -0.010(7) 0.022(5) -0.016(7)
C38 0.217(14) 0.121(9) 0.237(15) 0.022(9) 0.018(11) 0.041(9)
C39 0.178(11) 0.243(14) 0.105(8) -0.024(8) -0.043(8) -0.004(10)
C40 0.158(11) 0.188(13) 0.184(13) -0.053(11) -0.023(10) -0.032(10)
C41 0.101(8) 0.116(8) 0.281(18) -0.001(10) -0.009(10) -0.035(6)
C42 0.241(14) 0.162(10) 0.117(9) 0.009(7) 0.051(9) -0.015(9)
B4 0.059(4) 0.080(4) 0.069(4) -0.016(4) -0.006(3) -0.006(3)
B3 0.054(4) 0.069(4) 0.073(4) -0.010(3) -0.006(3) -0.003(3)
C2 0.059(3) 0.065(3) 0.064(3) -0.007(3) -0.011(3) -0.003(3)
B10 0.063(4) 0.064(4) 0.087(5) -0.013(4) -0.008(4) -0.014(3)
B9 0.069(4) 0.083(5) 0.070(5) 0.001(4) -0.003(4) -0.006(4)
B8 0.060(4) 0.085(5) 0.072(5) -0.008(4) 0.001(3) -0.010(3)
B7 0.053(4) 0.079(5) 0.086(5) -0.005(4) -0.012(3) -0.013(3)
B6 0.068(4) 0.073(4) 0.098(6) -0.021(4) -0.021(4) -0.014(3)
B11 0.057(4) 0.086(5) 0.104(6) -0.007(4) -0.009(4) -0.019(4)
O1 0.139(5) 0.147(5) 0.146(6) -0.070(5) -0.027(4) 0.019(4)
O2 0.172(8) 0.401(15) 0.129(6) -0.114(8) -0.058(6) 0.009(9)
O3 0.095(4) 0.128(5) 0.154(6) -0.037(4) 0.016(4) -0.021(3)
O4 0.120(5) 0.148(5) 0.113(5) -0.017(4) 0.006(4) 0.012(4)
O5 0.121(5) 0.139(5) 0.117(5) -0.019(4) -0.027(4) -0.027(4)
O6 0.135(5) 0.133(5) 0.133(5) 0.000(4) 0.015(4) -0.011(4)

loop_
_atom_type_symbol
_atom_type_description
_atom_type_scat_dispersion_real
_atom_type_scat_dispersion_imag
_atom_type_scat_source
C C 0.0033 0.0016 'International Tables Vol C Tables 4.2.6.8 and 6.1.1.4'
H H 0.0000 0.0000 'International Tables Vol C Tables 4.2.6.8 and 6.1.1.4'
B B 0.0013 0.0007 'International Tables Vol C Tables 4.2.6.8 and 6.1.1.4'
O O 0.0106 0.0060 'International Tables Vol C Tables 4.2.6.8 and 6.1.1.4'
Na Na 0.0362 0.0249 'International Tables Vol C Tables 4.2.6.8 and 6.1.1.4'
Cl Cl 0.1484 0.1585 'International Tables Vol C Tables 4.2.6.8 and 6.1.1.4'
Zr Zr -2.9673 0.5597 'International Tables Vol C Tables 4.2.6.8 and 6.1.1.4'

loop_
_geom_angle_atom_site_label_1
_geom_angle_atom_site_label_2
_geom_angle_atom_site_label_3
_geom_angle
C21 Zr1 Cl1 91.83(17)
C21 Zr1 C6 111.0(2)
Cl1 Zr1 C6 130.97(13)
C21 Zr1 C14 128.5(2)
Cl1 Zr1 C14 98.96(14)
C6 Zr1 C14 33.06(17)
C21 Zr1 B5 87.9(2)
Cl1 Zr1 B5 142.41(16)
C6 Zr1 B5 83.3(2)
C14 Zr1 B5 110.5(2)
C21 Zr1 B4 89.4(2)
Cl1 Zr1 B4 100.90(17)
C6 Zr1 B4 121.3(2)
C14 Zr1 B4 136.3(2)
B5 Zr1 B4 41.5(2)
C21 Zr1 B3 126.8(2)
Cl1 Zr1 B3 84.19(16)
C6 Zr1 B3 111.2(2)
C14 Zr1 B3 104.5(2)
B5 Zr1 B3 66.5(2)
B4 Zr1 B3 40.5(2)
C21 Zr1 C13 104.5(2)
Cl1 Zr1 C13 79.55(15)
C6 Zr1 C13 53.42(18)
C14 Zr1 C13 31.52(18)
B5 Zr1 C13 136.7(2)
B4 Zr1 C13 166.1(2)
B3 Zr1 C13 126.5(2)
C21 Zr1 C1 121.9(2)
Cl1 Zr1 C1 141.75(12)
C6 Zr1 C1 57.04(17)
C14 Zr1 C1 75.03(18)
B5 Zr1 C1 38.31(19)
B4 Zr1 C1 65.3(2)
B3 Zr1 C1 61.91(19)
C13 Zr1 C1 105.68(18)
C21 Zr1 C7 80.51(19)
Cl1 Zr1 C7 124.58(13)
C6 Zr1 C7 32.28(17)
C14 Zr1 C7 52.08(18)
B5 Zr1 C7 92.4(2)
B4 Zr1 C7 133.4(2)
B3 Zr1 C7 142.2(2)
C13 Zr1 C7 50.76(19)
C1 Zr1 C7 81.95(17)
C21 Zr1 C2 148.7(2)
Cl1 Zr1 C2 107.79(12)
C6 Zr1 C2 74.48(17)
C14 Zr1 C2 73.41(18)
B5 Zr1 C2 61.6(2)
B4 Zr1 C2 63.6(2)
B3 Zr1 C2 36.69(19)
C13 Zr1 C2 102.89(18)
C1 Zr1 C2 34.00(16)
C7 Zr1 C2 106.07(17)
C21 Zr1 C12 78.2(2)
Cl1 Zr1 C12 95.01(14)
C6 Zr1 C12 51.84(17)
C14 Zr1 C12 50.83(19)
B5 Zr1 C12 121.6(2)
B4 Zr1 C12 160.1(2)
B3 Zr1 C12 155.0(2)
C13 Zr1 C12 30.27(18)
C1 Zr1 C12 108.24(17)
C7 Zr1 C12 29.59(17)
C2 Zr1 C12 122.46(17)
O5 Na1 O4 96.6(3)
O5 Na1 O2 162.6(3)
O4 Na1 O2 97.7(3)
O5 Na1 O1 96.3(3)
O4 Na1 O1 164.0(3)
O2 Na1 O1 71.6(3)
O5 Na1 O3 100.8(3)
O4 Na1 O3 72.3(3)
O2 Na1 O3 93.0(4)
O1 Na1 O3 95.9(3)
O5 Na1 O6 72.2(3)
O4 Na1 O6 101.6(3)
O2 Na1 O6 95.1(4)
O1 Na1 O6 91.4(3)
O3 Na1 O6 170.5(3)
C2 C1 C3 117.2(5)
C2 C1 B5 109.5(4)
C3 C1 B5 121.7(4)
C2 C1 B10 110.3(4)
C3 C1 B10 123.8(4)
B5 C1 B10 62.7(4)
C2 C1 B6 62.2(4)
C3 C1 B6 118.8(5)
B5 C1 B6 112.7(5)
B10 C1 B6 61.0(4)
C2 C1 Zr1 74.8(3)
C3 C1 Zr1 94.9(3)
B5 C1 Zr1 65.3(3)
B10 C1 Zr1 126.1(4)
B6 C1 Zr1 133.7(4)
C1 B5 B4 107.2(5)
C1 B5 B10 59.6(4)
B4 B5 B10 108.7(5)
C1 B5 B9 106.3(5)
B4 B5 B9 58.9(4)
B10 B5 B9 60.7(4)
C1 B5 Zr1 76.4(3)
B4 B5 Zr1 69.7(3)
B10 B5 Zr1 133.8(4)
B9 B5 Zr1 127.0(4)
C5 C3 C6 112.0(5)
C5 C3 C4 107.2(5)
C6 C3 C4 108.5(5)
C5 C3 C1 111.1(5)
C6 C3 C1 103.8(4)
C4 C3 C1 114.2(5)
C14 C6 C7 105.6(5)
C14 C6 C3 121.9(5)
C7 C6 C3 132.1(5)
C14 C6 Zr1 73.9(3)
C7 C6 Zr1 81.9(3)
C3 C6 Zr1 104.0(3)
C12 C7 C8 117.5(5)
C12 C7 C6 108.7(5)
C8 C7 C6 133.7(5)
C12 C7 Zr1 79.1(3)
C8 C7 Zr1 124.5(4)
C6 C7 Zr1 65.8(3)
C9 C8 C7 119.5(6)
C8 C9 C10 121.9(6)
C11 C10 C9 119.8(6)
C10 C11 C12 120.8(7)
C7 C12 C11 120.5(6)
C7 C12 C13 107.8(5)
C11 C12 C13 131.6(6)
C7 C12 Zr1 71.3(3)
C11 C12 Zr1 127.2(4)
C13 C12 Zr1 69.0(3)
C14 C13 C12 107.8(6)
C14 C13 Zr1 68.4(3)
C12 C13 Zr1 80.8(3)
C13 C14 C6 110.0(5)
C13 C14 Zr1 80.1(3)
C6 C14 Zr1 73.1(3)
C22 C21 Zr1 123.7(4)
C27 C22 C23 115.6(7)
C27 C22 C21 122.1(7)
C23 C22 C21 122.3(7)
C22 C23 C24 121.6(8)
C25 C24 C23 120.2(9)
C26 C25 C24 118.6(9)
C25 C26 C27 121.8(10)
C26 C27 C22 122.1(9)
O1 C32 C33 110.8(10)
O2 C33 C32 117.5(10)
O3 C36 C37 109.1(8)
O4 C37 C36 110.9(8)
O5 C40 C41 108.2(10)
O6 C41 C40 109.4(10)
B9 B4 B3 107.3(5)
B9 B4 B5 61.5(4)
B3 B4 B5 104.1(5)
B9 B4 B8 59.5(4)
B3 B4 B8 61.0(4)
B5 B4 B8 107.8(5)
B9 B4 Zr1 128.7(4)
B3 B4 Zr1 72.6(3)
B5 B4 Zr1 68.8(3)
B8 B4 Zr1 131.2(4)
C2 B3 B4 106.2(5)
C2 B3 B7 59.5(4)
B4 B3 B7 108.6(5)
C2 B3 B8 105.5(5)
B4 B3 B8 60.0(4)
B7 B3 B8 59.8(4)
C2 B3 Zr1 75.4(3)
B4 B3 Zr1 66.9(3)
B7 B3 Zr1 131.9(4)
B8 B3 Zr1 125.0(4)
C1 C2 B3 112.8(4)
C1 C2 B6 63.6(4)
B3 C2 B6 114.8(5)
C1 C2 B7 113.3(5)
B3 C2 B7 63.8(4)
B6 C2 B7 61.5(4)
C1 C2 Zr1 71.2(3)
B3 C2 Zr1 67.9(3)
B6 C2 Zr1 131.7(4)
B7 C2 Zr1 128.8(4)
C1 B10 B6 59.6(4)
C1 B10 B5 57.7(3)
B6 B10 B5 107.5(5)
C1 B10 B11 105.4(5)
B6 B10 B11 60.0(4)
B5 B10 B11 107.6(5)
C1 B10 B9 104.5(5)
B6 B10 B9 107.4(5)
B5 B10 B9 60.1(4)
B11 B10 B9 59.5(4)
B4 B9 B8 61.2(4)
B4 B9 B11 109.5(5)
B8 B9 B11 60.4(4)
B4 B9 B5 59.6(4)
B8 B9 B5 107.6(5)
B11 B9 B5 107.0(5)
B4 B9 B10 108.1(5)
B8 B9 B10 108.0(5)
B11 B9 B10 59.8(4)
B5 B9 B10 59.1(4)
B9 B8 B4 59.3(4)
B9 B8 B11 60.7(4)
B4 B8 B11 108.3(5)
B9 B8 B7 107.4(5)
B4 B8 B7 107.8(5)
B11 B8 B7 59.4(4)
B9 B8 B3 105.6(5)
B4 B8 B3 59.0(4)
B11 B8 B3 106.7(5)
B7 B8 B3 59.9(4)
C2 B7 B6 59.0(4)
C2 B7 B11 104.5(5)
B6 B7 B11 60.4(5)
C2 B7 B3 56.8(3)
B6 B7 B3 106.9(5)
B11 B7 B3 107.6(5)
C2 B7 B8 103.8(5)
B6 B7 B8 108.6(5)
B11 B7 B8 60.1(4)
B3 B7 B8 60.4(4)
C2 B6 C1 54.2(3)
C2 B6 B7 59.5(4)
C1 B6 B7 104.1(5)
C2 B6 B10 102.6(5)
C1 B6 B10 59.4(4)
B7 B6 B10 108.5(6)
C2 B6 B11 104.7(5)
C1 B6 B11 106.0(5)
B7 B6 B11 60.2(4)
B10 B6 B11 61.0(4)
B6 B11 B7 59.4(4)
B6 B11 B10 59.0(4)
B7 B11 B10 106.3(5)
B6 B11 B8 108.1(5)
B7 B11 B8 60.5(4)
B10 B11 B8 107.5(5)
B6 B11 B9 107.7(5)
B7 B11 B9 106.9(5)
B10 B11 B9 60.7(4)
B8 B11 B9 58.9(4)
C32 O1 C31 108.9(9)
C32 O1 Na1 120.4(7)
C31 O1 Na1 130.3(6)
C34 O2 C33 119.1(12)
C34 O2 Na1 125.7(10)
C33 O2 Na1 114.7(8)
C36 O3 C35 111.4(8)
C36 O3 Na1 112.1(6)
C35 O3 Na1 119.5(6)
C38 O4 C37 113.8(8)
C38 O4 Na1 122.1(7)
C37 O4 Na1 111.5(5)
C40 O5 C39 109.9(9)
C40 O5 Na1 116.5(7)
C39 O5 Na1 128.0(7)
C42 O6 C41 114.7(10)
C42 O6 Na1 119.3(7)
C41 O6 Na1 102.8(6)

loop_
_geom_bond_atom_site_label_1
_geom_bond_atom_site_label_2
_geom_bond_distance
Zr1 C21 2.312(6)
Zr1 Cl1 2.4421(17)
Zr1 C6 2.480(5)
Zr1 C14 2.491(5)
Zr1 B5 2.487(7)
Zr1 B4 2.502(7)
Zr1 B3 2.594(6)
Zr1 C13 2.640(6)
Zr1 C1 2.660(5)
Zr1 C7 2.692(5)
Zr1 C2 2.711(5)
Zr1 C12 2.792(6)
Na1 O5 2.289(7)
Na1 O4 2.300(7)
Na1 O2 2.311(8)
Na1 O1 2.337(7)
Na1 O3 2.389(7)
Na1 O6 2.423(7)
C1 C2 1.571(7)
C1 C3 1.593(7)
C1 B5 1.697(9)
C1 B10 1.731(9)
C1 B6 1.735(9)
B5 B4 1.768(9)
B5 B10 1.783(9)
B5 B9 1.801(10)
C3 C5 1.520(8)
C3 C6 1.533(8)
C3 C4 1.555(8)
C6 C14 1.414(8)
C6 C7 1.452(7)
C7 C12 1.404(8)
C7 C8 1.439(8)
C8 C9 1.374(9)
C9 C10 1.410(10)
C10 C11 1.328(10)
C11 C12 1.433(8)
C12 C13 1.426(9)
C13 C14 1.401(8)
C21 C22 1.513(8)
C22 C27 1.391(9)
C22 C23 1.399(10)
C23 C24 1.394(11)
C24 C25 1.383(13)
C25 C26 1.346(14)
C26 C27 1.374(11)
C31 O1 1.398(11)
C32 O1 1.336(11)
C32 C33 1.532(17)
C33 O2 1.417(16)
C34 O2 1.331(13)
C35 O3 1.416(10)
C36 O3 1.368(11)
C36 C37 1.502(13)
C37 O4 1.452(11)
C38 O4 1.384(12)
C39 O5 1.429(11)
C40 O5 1.397(14)
C40 C41 1.500(16)
C41 O6 1.461(13)
C42 O6 1.431(11)
B4 B9 1.754(10)
B4 B3 1.767(10)
B4 B8 1.786(10)
B3 C2 1.673(9)
B3 B7 1.794(10)
B3 B8 1.803(10)
C2 B6 1.714(9)
C2 B7 1.723(9)
B10 B6 1.759(11)
B10 B11 1.794(10)
B10 B9 1.812(11)
B9 B8 1.757(10)
B9 B11 1.789(11)
B8 B11 1.785(11)
B8 B7 1.793(10)
B7 B6 1.757(10)
B7 B11 1.773(11)
B6 B11 1.776(12)
